data_4082187
loop_
_publ_author_name
'Jochmann, Phillip'
'Stephan, Douglas W.'

_publ_section_title
;
 Reactions of CO2with Heteroleptic Zinc and Zinc--NHC Complexes
;
_journal_issue 24
_journal_name_full Organometallics
_journal_page_first 7503
_journal_paper_doi 10.1021/om401000s
_journal_volume 32
_journal_year 2013
_chemical_formula_sum 'C16 H15 F5 Zn'
_chemical_formula_weight 367.65
_chemical_name_systematic
; 
 ? 
;
_space_group_IT_number 14
_symmetry_cell_setting monoclinic
_symmetry_space_group_name_Hall '-P 2yn'
_symmetry_space_group_name_H-M 'P 1 21/n 1'
_atom_sites_solution_hydrogens geom
_atom_sites_solution_primary direct
_atom_sites_solution_secondary difmap
_audit_creation_method SHELXL-97
_cell_angle_alpha 90.00
_cell_angle_beta 99.441(3)
_cell_angle_gamma 90.00
_cell_formula_units_Z 4
_cell_length_a 8.3846(9)
_cell_length_b 15.3905(15)
_cell_length_c 12.2821(12)
_cell_measurement_reflns_used 6821
_cell_measurement_temperature 150(2)
_cell_measurement_theta_max 27.47
_cell_measurement_theta_min 2.74
_cell_volume 1563.5(3)
_computing_structure_refinement 'SHELXL-97 (Sheldrick, 1997)'
_computing_structure_solution 'SHELXS-97 (Sheldrick, 1990)'
_diffrn_ambient_temperature 150(2)
_diffrn_measured_fraction_theta_full 0.994
_diffrn_measured_fraction_theta_max 0.994
_diffrn_radiation_monochromator graphite
_diffrn_radiation_source 'fine-focus sealed tube'
_diffrn_radiation_type MoK\a
_diffrn_radiation_wavelength 0.71073
_diffrn_reflns_av_R_equivalents 0.0254
_diffrn_reflns_av_sigmaI/netI 0.0261
_diffrn_reflns_limit_h_max 10
_diffrn_reflns_limit_h_min -10
_diffrn_reflns_limit_k_max 19
_diffrn_reflns_limit_k_min -19
_diffrn_reflns_limit_l_max 13
_diffrn_reflns_limit_l_min -15
_diffrn_reflns_number 13170
_diffrn_reflns_theta_full 27.62
_diffrn_reflns_theta_max 27.62
_diffrn_reflns_theta_min 2.14
_exptl_absorpt_coefficient_mu 1.615
_exptl_absorpt_correction_T_max 0.8552
_exptl_absorpt_correction_T_min 0.7077
_exptl_absorpt_correction_type multi-scan
_exptl_absorpt_process_details SADABS
_exptl_crystal_colour colourless
_exptl_crystal_density_diffrn 1.562
_exptl_crystal_density_method 'not measured'
_exptl_crystal_description block
_exptl_crystal_F_000 744
_exptl_crystal_size_max 0.23
_exptl_crystal_size_mid 0.20
_exptl_crystal_size_min 0.10
_refine_diff_density_max 0.354
_refine_diff_density_min -0.479
_refine_diff_density_rms 0.062
_refine_ls_extinction_method none
_refine_ls_goodness_of_fit_ref 0.879
_refine_ls_hydrogen_treatment constr
_refine_ls_matrix_type full
_refine_ls_number_parameters 199
_refine_ls_number_reflns 3598
_refine_ls_number_restraints 0
_refine_ls_restrained_S_all 0.879
_refine_ls_R_factor_all 0.0446
_refine_ls_R_factor_gt 0.0322
_refine_ls_shift/su_max 0.001
_refine_ls_shift/su_mean 0.000
_refine_ls_structure_factor_coef Fsqd
_refine_ls_weighting_details 'calc w=1/[\s^2^(Fo^2^)+(0.1000P)^2^+0.0000P] where P=(Fo^2^+2Fc^2^)/3'
_refine_ls_weighting_scheme calc
_refine_ls_wR_factor_gt 0.1046
_refine_ls_wR_factor_ref 0.1163
_reflns_number_gt 2912
_reflns_number_total 3598
_reflns_threshold_expression >2sigma(I)
_cod_data_source_file om401000s_si_003.cif
_cod_data_source_block pj007_0m
_cod_depositor_comments
;
The following automatic conversions were performed:

'_symmetry_cell_setting' value 'Monoclinic' changed to 'monoclinic'
according to /home/saulius/struct/CIF-dictionaries/cif_core.dic
dictionary named 'cif_core.dic' version 2.4.2 from 2011-04-26.

Automatic conversion script
Id: cif_fix_values 1891 2012-01-12 08:04:46Z andrius 
;
_cod_original_sg_symbol_H-M 'P2(1)/n  '
_cod_database_code 4082187

loop_
_symmetry_equiv_pos_as_xyz
'x, y, z'
'-x+1/2, y+1/2, -z+1/2'
'-x, -y, -z'
'x-1/2, -y-1/2, z-1/2'

loop_
_atom_site_label
_atom_site_type_symbol
_atom_site_fract_x
_atom_site_fract_y
_atom_site_fract_z
_atom_site_U_iso_or_equiv
_atom_site_adp_type
_atom_site_occupancy
_atom_site_symmetry_multiplicity
_atom_site_calc_flag
_atom_site_refinement_flags
Zn1 Zn 0.76683(3) 0.211010(17) 0.921322(19) 0.03206(13) Uani 1 1 d .
F1 F 1.28615(17) 0.04808(10) 1.11330(13) 0.0485(4) Uani 1 1 d .
F2 F 1.12295(17) 0.16225(10) 0.96940(12) 0.0437(4) Uani 1 1 d .
F3 F 1.1288(2) -0.04103(10) 1.25241(13) 0.0594(5) Uani 1 1 d .
F4 F 0.8060(2) -0.01981(12) 1.24536(14) 0.0650(5) Uani 1 1 d .
F5 F 0.64154(18) 0.09109(11) 1.09775(13) 0.0493(4) Uani 1 1 d .
C1 C 0.8157(2) 0.33828(13) 0.84147(16) 0.0244(4) Uani 1 1 d .
C2 C 0.7921(2) 0.27208(13) 0.75941(15) 0.0238(4) Uani 1 1 d .
C3 C 0.6332(3) 0.23696(14) 0.75608(16) 0.0275(4) Uani 1 1 d .
C4 C 0.5602(3) 0.28238(15) 0.83678(19) 0.0340(5) Uani 1 1 d .
C9 C 0.3878(3) 0.2715(2) 0.8536(3) 0.0615(9) Uani 1 1 d .
H9A H 0.3186 0.3117 0.8051 0.092 Uiso 1 1 calc R
H9B H 0.3794 0.2840 0.9307 0.092 Uiso 1 1 calc R
H9C H 0.3529 0.2116 0.8358 0.092 Uiso 1 1 calc R
C5 C 0.6734(3) 0.34496(14) 0.88975(17) 0.0303(5) Uani 1 1 d .
C10 C 0.6421(4) 0.40986(19) 0.9753(2) 0.0542(8) Uani 1 1 d .
H10A H 0.6009 0.4639 0.9389 0.081 Uiso 1 1 calc R
H10B H 0.7430 0.4217 1.0258 0.081 Uiso 1 1 calc R
H10C H 0.5619 0.3863 1.0171 0.081 Uiso 1 1 calc R
C8 C 0.5531(3) 0.17003(17) 0.6768(2) 0.0485(7) Uani 1 1 d .
H8A H 0.5015 0.1986 0.6088 0.073 Uiso 1 1 calc R
H8B H 0.4711 0.1391 0.7102 0.073 Uiso 1 1 calc R
H8C H 0.6343 0.1286 0.6597 0.073 Uiso 1 1 calc R
C7 C 0.9102(3) 0.24680(17) 0.68576(19) 0.0379(5) Uani 1 1 d .
H7A H 0.8950 0.2841 0.6202 0.057 Uiso 1 1 calc R
H7B H 0.8924 0.1860 0.6632 0.057 Uiso 1 1 calc R
H7C H 1.0207 0.2537 0.7257 0.057 Uiso 1 1 calc R
C6 C 0.9641(3) 0.39404(17) 0.8678(2) 0.0402(6) Uani 1 1 d .
H6A H 0.9522 0.4455 0.8202 0.060 Uiso 1 1 calc R
H6B H 1.0591 0.3608 0.8551 0.060 Uiso 1 1 calc R
H6C H 0.9780 0.4122 0.9453 0.060 Uiso 1 1 calc R
C11 C 0.8764(2) 0.13098(13) 1.02886(15) 0.0224(4) Uani 1 1 d .
C12 C 0.8023(3) 0.08306(14) 1.10055(17) 0.0286(4) Uani 1 1 d .
C13 C 0.8831(3) 0.02608(15) 1.17671(18) 0.0360(5) Uani 1 1 d .
C14 C 1.0476(3) 0.01569(14) 1.18121(18) 0.0357(5) Uani 1 1 d .
C15 C 1.1274(3) 0.06133(14) 1.11134(18) 0.0313(5) Uani 1 1 d .
C16 C 1.0413(2) 0.11816(13) 1.03740(17) 0.0258(4) Uani 1 1 d .

loop_
_atom_site_aniso_label
_atom_site_aniso_U_11
_atom_site_aniso_U_22
_atom_site_aniso_U_33
_atom_site_aniso_U_23
_atom_site_aniso_U_13
_atom_site_aniso_U_12
Zn1 0.03789(19) 0.03046(18) 0.02499(17) 0.00909(9) -0.00328(12) 0.00596(10)
F1 0.0260(7) 0.0482(9) 0.0650(10) -0.0191(8) -0.0118(7) 0.0087(6)
F2 0.0369(8) 0.0464(9) 0.0505(8) 0.0069(7) 0.0151(7) -0.0111(6)
F3 0.0868(13) 0.0372(9) 0.0447(9) 0.0120(7) -0.0175(8) 0.0238(8)
F4 0.0937(14) 0.0596(11) 0.0489(10) 0.0277(8) 0.0333(9) 0.0004(10)
F5 0.0352(8) 0.0595(10) 0.0587(9) 0.0064(8) 0.0243(7) 0.0075(7)
C1 0.0273(10) 0.0221(10) 0.0223(9) 0.0036(7) -0.0001(8) 0.0030(8)
C2 0.0270(10) 0.0238(10) 0.0194(9) 0.0051(7) 0.0009(8) 0.0050(8)
C3 0.0301(11) 0.0272(10) 0.0223(9) 0.0105(8) -0.0041(8) 0.0005(9)
C4 0.0240(11) 0.0448(14) 0.0331(12) 0.0206(10) 0.0046(9) 0.0073(10)
C9 0.0291(13) 0.091(2) 0.067(2) 0.0424(18) 0.0164(13) 0.0077(15)
C5 0.0366(12) 0.0304(11) 0.0245(10) 0.0068(8) 0.0066(8) 0.0126(9)
C10 0.083(2) 0.0478(16) 0.0362(13) 0.0042(12) 0.0218(14) 0.0312(15)
C8 0.0557(17) 0.0350(14) 0.0449(14) 0.0123(11) -0.0211(12) -0.0127(12)
C7 0.0448(14) 0.0396(14) 0.0316(11) 0.0061(10) 0.0132(10) 0.0130(11)
C6 0.0396(13) 0.0346(13) 0.0423(13) 0.0021(10) -0.0057(10) -0.0088(10)
C11 0.0283(10) 0.0197(9) 0.0184(8) -0.0013(7) 0.0008(7) 0.0016(8)
C12 0.0319(11) 0.0283(11) 0.0271(10) 0.0005(8) 0.0098(9) 0.0028(9)
C13 0.0573(15) 0.0292(11) 0.0240(10) 0.0078(8) 0.0139(10) 0.0010(10)
C14 0.0563(15) 0.0220(11) 0.0243(10) -0.0001(8) -0.0063(10) 0.0115(10)
C15 0.0272(11) 0.0255(11) 0.0368(11) -0.0116(9) -0.0076(9) 0.0056(9)
C16 0.0295(11) 0.0216(10) 0.0260(9) -0.0037(8) 0.0038(8) -0.0042(8)

loop_
_atom_type_symbol
_atom_type_description
_atom_type_scat_dispersion_real
_atom_type_scat_dispersion_imag
_atom_type_scat_source
C C 0.0033 0.0016 'International Tables Vol C Tables 4.2.6.8 and 6.1.1.4'
H H 0.0000 0.0000 'International Tables Vol C Tables 4.2.6.8 and 6.1.1.4'
F F 0.0171 0.0103 'International Tables Vol C Tables 4.2.6.8 and 6.1.1.4'
Zn Zn 0.2839 1.4301 'International Tables Vol C Tables 4.2.6.8 and 6.1.1.4'

loop_
_geom_angle_atom_site_label_1
_geom_angle_atom_site_label_2
_geom_angle_atom_site_label_3
_geom_angle
C11 Zn1 C4 155.08(9)
C11 Zn1 C3 150.12(8)
C4 Zn1 C3 38.34(9)
C11 Zn1 C5 146.10(8)
C4 Zn1 C5 38.11(9)
C3 Zn1 C5 63.61(8)
C11 Zn1 C2 140.64(8)
C4 Zn1 C2 63.05(8)
C3 Zn1 C2 37.70(8)
C5 Zn1 C2 62.40(7)
C11 Zn1 C1 138.83(8)
C4 Zn1 C1 62.61(8)
C3 Zn1 C1 62.65(8)
C5 Zn1 C1 36.99(8)
C2 Zn1 C1 36.91(7)
C5 C1 C2 108.59(19)
C5 C1 C6 126.3(2)
C2 C1 C6 125.1(2)
C5 C1 Zn1 69.94(12)
C2 C1 Zn1 70.90(11)
C6 C1 Zn1 127.22(15)
C1 C2 C3 108.11(18)
C1 C2 C7 125.7(2)
C3 C2 C7 126.1(2)
C1 C2 Zn1 72.20(11)
C3 C2 Zn1 69.15(11)
C7 C2 Zn1 126.51(14)
C4 C3 C2 107.33(19)
C4 C3 C8 126.1(2)
C2 C3 C8 126.4(2)
C4 C3 Zn1 70.04(12)
C2 C3 Zn1 73.15(11)
C8 C3 Zn1 125.72(15)
C5 C4 C3 108.43(19)
C5 C4 C9 126.4(2)
C3 C4 C9 124.9(3)
C5 C4 Zn1 72.82(12)
C3 C4 Zn1 71.62(12)
C9 C4 Zn1 126.11(17)
C4 C9 H9A 109.5
C4 C9 H9B 109.5
H9A C9 H9B 109.5
C4 C9 H9C 109.5
H9A C9 H9C 109.5
H9B C9 H9C 109.5
C1 C5 C4 107.54(19)
C1 C5 C10 126.5(2)
C4 C5 C10 125.8(2)
C1 C5 Zn1 73.08(12)
C4 C5 Zn1 69.07(12)
C10 C5 Zn1 126.34(16)
C5 C10 H10A 109.5
C5 C10 H10B 109.5
H10A C10 H10B 109.5
C5 C10 H10C 109.5
H10A C10 H10C 109.5
H10B C10 H10C 109.5
C3 C8 H8A 109.5
C3 C8 H8B 109.5
H8A C8 H8B 109.5
C3 C8 H8C 109.5
H8A C8 H8C 109.5
H8B C8 H8C 109.5
C2 C7 H7A 109.5
C2 C7 H7B 109.5
H7A C7 H7B 109.5
C2 C7 H7C 109.5
H7A C7 H7C 109.5
H7B C7 H7C 109.5
C1 C6 H6A 109.5
C1 C6 H6B 109.5
H6A C6 H6B 109.5
C1 C6 H6C 109.5
H6A C6 H6C 109.5
H6B C6 H6C 109.5
C12 C11 C16 115.24(18)
C12 C11 Zn1 124.64(16)
C16 C11 Zn1 120.12(15)
F5 C12 C11 119.34(19)
F5 C12 C13 117.0(2)
C11 C12 C13 123.7(2)
F4 C13 C14 119.6(2)
F4 C13 C12 121.8(2)
C14 C13 C12 118.6(2)
F3 C14 C15 119.7(2)
F3 C14 C13 119.9(2)
C15 C14 C13 120.31(19)
F1 C15 C14 119.8(2)
F1 C15 C16 121.3(2)
C14 C15 C16 118.9(2)
F2 C16 C15 117.62(19)
F2 C16 C11 118.98(19)
C15 C16 C11 123.39(19)

loop_
_geom_bond_atom_site_label_1
_geom_bond_atom_site_label_2
_geom_bond_distance
Zn1 C11 1.9255(19)
Zn1 C4 2.167(2)
Zn1 C3 2.1880(19)
Zn1 C5 2.217(2)
Zn1 C2 2.2407(19)
Zn1 C1 2.258(2)
F1 C15 1.343(3)
F2 C16 1.347(2)
F3 C14 1.340(2)
F4 C13 1.344(3)
F5 C12 1.349(3)
C1 C5 1.420(3)
C1 C2 1.424(3)
C1 C6 1.503(3)
C2 C3 1.432(3)
C2 C7 1.498(3)
C3 C4 1.430(3)
C3 C8 1.498(3)
C4 C5 1.432(3)
C4 C9 1.503(3)
C9 H9A 0.9800
C9 H9B 0.9800
C9 H9C 0.9800
C5 C10 1.504(3)
C10 H10A 0.9800
C10 H10B 0.9800
C10 H10C 0.9800
C8 H8A 0.9800
C8 H8B 0.9800
C8 H8C 0.9800
C7 H7A 0.9800
C7 H7B 0.9800
C7 H7C 0.9800
C6 H6A 0.9800
C6 H6B 0.9800
C6 H6C 0.9800
C11 C12 1.373(3)
C11 C16 1.383(3)
C12 C13 1.377(3)
C13 C14 1.380(4)
C14 C15 1.366(4)
C15 C16 1.377(3)

loop_
_geom_torsion_atom_site_label_1
_geom_torsion_atom_site_label_2
_geom_torsion_atom_site_label_3
_geom_torsion_atom_site_label_4
_geom_torsion
C11 Zn1 C1 C5 -125.28(14)
C4 Zn1 C1 C5 38.27(13)
C3 Zn1 C1 C5 81.67(13)
C2 Zn1 C1 C5 119.06(18)
C11 Zn1 C1 C2 115.67(14)
C4 Zn1 C1 C2 -80.79(13)
C3 Zn1 C1 C2 -37.38(12)
C5 Zn1 C1 C2 -119.06(18)
C11 Zn1 C1 C6 -4.4(3)
C4 Zn1 C1 C6 159.2(2)
C3 Zn1 C1 C6 -157.4(2)
C5 Zn1 C1 C6 120.9(2)
C2 Zn1 C1 C6 -120.1(2)
C5 C1 C2 C3 0.1(2)
C6 C1 C2 C3 -177.27(19)
Zn1 C1 C2 C3 60.12(13)
C5 C1 C2 C7 177.37(19)
C6 C1 C2 C7 0.0(3)
Zn1 C1 C2 C7 -122.6(2)
C5 C1 C2 Zn1 -60.03(14)
C6 C1 C2 Zn1 122.6(2)
C11 Zn1 C2 C1 -110.69(15)
C4 Zn1 C2 C1 79.49(14)
C3 Zn1 C2 C1 118.14(18)
C5 Zn1 C2 C1 36.40(12)
C11 Zn1 C2 C3 131.18(15)
C4 Zn1 C2 C3 -38.64(14)
C5 Zn1 C2 C3 -81.73(14)
C1 Zn1 C2 C3 -118.14(18)
C11 Zn1 C2 C7 11.0(3)
C4 Zn1 C2 C7 -158.8(2)
C3 Zn1 C2 C7 -120.1(3)
C5 Zn1 C2 C7 158.1(2)
C1 Zn1 C2 C7 121.7(3)
C1 C2 C3 C4 0.0(2)
C7 C2 C3 C4 -177.23(19)
Zn1 C2 C3 C4 62.09(13)
C1 C2 C3 C8 175.63(19)
C7 C2 C3 C8 -1.6(3)
Zn1 C2 C3 C8 -122.3(2)
C1 C2 C3 Zn1 -62.05(14)
C7 C2 C3 Zn1 120.7(2)
C11 Zn1 C3 C4 137.21(18)
C5 Zn1 C3 C4 -37.93(13)
C2 Zn1 C3 C4 -116.18(18)
C1 Zn1 C3 C4 -79.58(14)
C11 Zn1 C3 C2 -106.62(18)
C4 Zn1 C3 C2 116.18(18)
C5 Zn1 C3 C2 78.25(13)
C1 Zn1 C3 C2 36.60(12)
C11 Zn1 C3 C8 16.5(3)
C4 Zn1 C3 C8 -120.7(3)
C5 Zn1 C3 C8 -158.6(2)
C2 Zn1 C3 C8 123.1(3)
C1 Zn1 C3 C8 159.7(2)
C2 C3 C4 C5 -0.1(2)
C8 C3 C4 C5 -175.8(2)
Zn1 C3 C4 C5 63.97(14)
C2 C3 C4 C9 174.2(2)
C8 C3 C4 C9 -1.4(3)
Zn1 C3 C4 C9 -121.7(2)
C2 C3 C4 Zn1 -64.12(13)
C8 C3 C4 Zn1 120.3(2)
C11 Zn1 C4 C5 116.6(2)
C3 Zn1 C4 C5 -116.83(18)
C2 Zn1 C4 C5 -78.83(13)
C1 Zn1 C4 C5 -37.15(12)
C11 Zn1 C4 C3 -126.6(2)
C5 Zn1 C4 C3 116.83(18)
C2 Zn1 C4 C3 38.00(12)
C1 Zn1 C4 C3 79.68(13)
C11 Zn1 C4 C9 -6.4(4)
C3 Zn1 C4 C9 120.2(3)
C5 Zn1 C4 C9 -123.0(3)
C2 Zn1 C4 C9 158.2(3)
C1 Zn1 C4 C9 -160.1(3)
C2 C1 C5 C4 -0.2(2)
C6 C1 C5 C4 177.1(2)
Zn1 C1 C5 C4 -60.81(14)
C2 C1 C5 C10 -176.3(2)
C6 C1 C5 C10 1.0(3)
Zn1 C1 C5 C10 123.0(2)
C2 C1 C5 Zn1 60.63(14)
C6 C1 C5 Zn1 -122.0(2)
C3 C4 C5 C1 0.2(2)
C9 C4 C5 C1 -174.0(2)
Zn1 C4 C5 C1 63.40(14)
C3 C4 C5 C10 176.4(2)
C9 C4 C5 C10 2.2(4)
Zn1 C4 C5 C10 -120.4(2)
C3 C4 C5 Zn1 -63.20(14)
C9 C4 C5 Zn1 122.6(2)
C11 Zn1 C5 C1 105.52(17)
C4 Zn1 C5 C1 -116.98(18)
C3 Zn1 C5 C1 -78.82(13)
C2 Zn1 C5 C1 -36.32(12)
C11 Zn1 C5 C4 -137.50(16)
C3 Zn1 C5 C4 38.16(13)
C2 Zn1 C5 C4 80.66(13)
C1 Zn1 C5 C4 116.98(18)
C11 Zn1 C5 C10 -17.7(3)
C4 Zn1 C5 C10 119.8(3)
C3 Zn1 C5 C10 157.9(3)
C2 Zn1 C5 C10 -159.6(3)
C1 Zn1 C5 C10 -123.3(3)
C4 Zn1 C11 C12 2.8(3)
C3 Zn1 C11 C12 -87.7(2)
C5 Zn1 C11 C12 84.5(2)
C2 Zn1 C11 C12 -155.20(16)
C1 Zn1 C11 C12 146.21(16)
C4 Zn1 C11 C16 -177.52(19)
C3 Zn1 C11 C16 91.9(2)
C5 Zn1 C11 C16 -95.9(2)
C2 Zn1 C11 C16 24.4(2)
C1 Zn1 C11 C16 -34.2(2)
C16 C11 C12 F5 -179.70(18)
Zn1 C11 C12 F5 -0.1(3)
C16 C11 C12 C13 0.2(3)
Zn1 C11 C12 C13 179.89(17)
F5 C12 C13 F4 0.1(3)
C11 C12 C13 F4 -179.9(2)
F5 C12 C13 C14 179.5(2)
C11 C12 C13 C14 -0.5(3)
F4 C13 C14 F3 1.2(3)
C12 C13 C14 F3 -178.2(2)
F4 C13 C14 C15 179.5(2)
C12 C13 C14 C15 0.1(3)
F3 C14 C15 F1 1.0(3)
C13 C14 C15 F1 -177.25(19)
F3 C14 C15 C16 178.84(19)
C13 C14 C15 C16 0.6(3)
F1 C15 C16 F2 -2.2(3)
C14 C15 C16 F2 -179.92(19)
F1 C15 C16 C11 176.94(18)
C14 C15 C16 C11 -0.8(3)
C12 C11 C16 F2 179.51(18)
Zn1 C11 C16 F2 -0.2(3)
C12 C11 C16 C15 0.4(3)
Zn1 C11 C16 C15 -179.24(16)
